data_7244803
loop_
_publ_author_name
'Qin, Shu-Qin'
'Gan, Qian-Ying'
'Xu, Wei'
'Jiang, Ren-Wang'

_publ_section_title
;
 Hybrid interaction network of guanidinium-biphenyldisulfonic acid for the
 structure determination of liquid molecules
;
_journal_name_full CrystEngComm
_journal_paper_doi 10.1039/D2CE00228K
_journal_year 2022
_chemical_formula_moiety '2(C6 H4 O3 S), C10 H18 O, 2(C H6 N3)'
_chemical_formula_sum 'C24 H39 N6 O7 S2'
_chemical_formula_weight 587.73
_space_group_crystal_system orthorhombic
_space_group_IT_number 18
_space_group_name_Hall 'P 2 2ab'
_space_group_name_H-M_alt 'P 21 21 2'
_atom_sites_solution_hydrogens mixed
_audit_creation_date 2021-12-13
_audit_creation_method
;
Olex2 1.3-alpha
(compiled 2020.11.12 svn.r5f609507 for OlexSys, GUI svn.r6408)
;
_audit_update_record
;
2022-02-17 deposited with the CCDC.	2022-04-14 downloaded from the CCDC.
;
_cell_angle_alpha 90
_cell_angle_beta 90
_cell_angle_gamma 90
_cell_formula_units_Z 4
_cell_length_a 39.275(9)
_cell_length_b 12.1367(13)
_cell_length_c 7.3230(9)
_cell_measurement_reflns_used 1287
_cell_measurement_temperature 99.97(14)
_cell_measurement_theta_max 62.5290
_cell_measurement_theta_min 3.7770
_cell_volume 3490.6(10)
_computing_cell_refinement 'CrysAlisPro 1.171.38.43f (Rigaku OD, 2015)'
_computing_data_collection 'CrysAlisPro 1.171.38.43f (Rigaku OD, 2015)'
_computing_data_reduction 'CrysAlisPro 1.171.38.43f (Rigaku OD, 2015)'
_computing_molecular_graphics 'Olex2 1.3-alpha (Dolomanov et al., 2009)'
_computing_publication_material 'Olex2 1.3-alpha (Dolomanov et al., 2009)'
_computing_structure_refinement 'SHELXL 2018/3 (Sheldrick, 2015)'
_computing_structure_solution 'SHELXT 2018/2 (Sheldrick, 2018)'
_diffrn_ambient_environment N~2~
_diffrn_ambient_temperature 99.97(14)
_diffrn_detector 'CCD plate'
_diffrn_detector_area_resol_mean 5.2684
_diffrn_detector_type AtlasS2
_diffrn_measured_fraction_theta_full 0.996
_diffrn_measured_fraction_theta_max 0.955
_diffrn_measurement_details
;
List of Runs (angles in degrees, time in seconds):

  # Type    Start    End  Width  t~exp~   \w     \q     \k     \f   Frames
#--------------------------------------------------------------------------
  1  \w    -21.00  69.00   1.00    8.00    --   40.73 -57.00  30.00   90
  2  \w     29.00  82.00   1.00    8.00    --   40.73 -99.00 -30.00   53
  3  \w     76.00 127.00   1.00   10.00    --  107.58 -45.00   0.00   51
  4  \w     79.00 158.00   1.00   10.00    --  107.58  30.00-120.00   79
  5  \w     37.00 111.00   1.00   10.00    --  107.58-125.00 -60.00   74
  6  \w    111.00 176.00   1.00   10.00    --  107.58  45.00 150.00   65
  7  \w    -74.00 -40.00   1.00    8.00    --  -40.73 125.00 120.00   34
;
_diffrn_measurement_device 'four-circle diffractometer'
_diffrn_measurement_device_type 'SuperNova, Dual, Cu at zero, AtlasS2'
_diffrn_measurement_method '\w scans'
_diffrn_orient_matrix_type 'CrysAlisPro convention (1999,Acta A55,543-557)'
_diffrn_orient_matrix_UB_11 -0.1879210000
_diffrn_orient_matrix_UB_12 -0.0115214000
_diffrn_orient_matrix_UB_13 0.0431439000
_diffrn_orient_matrix_UB_21 -0.0417272000
_diffrn_orient_matrix_UB_22 0.0367358000
_diffrn_orient_matrix_UB_23 0.0366782000
_diffrn_orient_matrix_UB_31 -0.0849510000
_diffrn_orient_matrix_UB_32 0.0074606000
_diffrn_orient_matrix_UB_33 -0.1135997000
_diffrn_radiation_monochromator mirror
_diffrn_radiation_probe x-ray
_diffrn_radiation_type 'Cu K\a'
_diffrn_radiation_wavelength 1.54184
_diffrn_reflns_av_R_equivalents 0.0639
_diffrn_reflns_av_unetI/netI 0.1166
_diffrn_reflns_Laue_measured_fraction_full 0.996
_diffrn_reflns_Laue_measured_fraction_max 0.955
_diffrn_reflns_limit_h_max 47
_diffrn_reflns_limit_h_min -45
_diffrn_reflns_limit_k_max 12
_diffrn_reflns_limit_k_min -14
_diffrn_reflns_limit_l_max 5
_diffrn_reflns_limit_l_min -8
_diffrn_reflns_number 8655
_diffrn_reflns_point_group_measured_fraction_full 0.904
_diffrn_reflns_point_group_measured_fraction_max 0.851
_diffrn_reflns_theta_full 67.684
_diffrn_reflns_theta_max 74.356
_diffrn_reflns_theta_min 3.812
_diffrn_source 'micro-focus sealed X-ray tube'
_diffrn_source_type 'SuperNova (Cu) X-ray Source'
_exptl_absorpt_coefficient_mu 1.752
_exptl_absorpt_correction_T_max 1.00000
_exptl_absorpt_correction_T_min 0.72671
_exptl_absorpt_correction_type multi-scan
_exptl_absorpt_process_details
;
CrysAlisPro 1.171.38.43f (Rigaku Oxford Diffraction, 2015)
Empirical absorption correction using spherical harmonics,
 implemented in SCALE3 ABSPACK scaling algorithm.
;
_exptl_crystal_colour colourless
_exptl_crystal_colour_primary colourless
_exptl_crystal_density_diffrn 1.118
_exptl_crystal_description block
_exptl_crystal_F_000 1252
_exptl_crystal_size_max 0.14
_exptl_crystal_size_mid 0.13
_exptl_crystal_size_min 0.11
_refine_diff_density_max 0.663
_refine_diff_density_min -0.897
_refine_diff_density_rms 0.142
_refine_ls_abs_structure_details
;
 Flack x determined using 828 quotients [(I+)-(I-)]/[(I+)+(I-)]
 (Parsons, Flack and Wagner, Acta Cryst. B69 (2013) 249-259).
;
_refine_ls_abs_structure_Flack 0.07(4)
_refine_ls_extinction_method none
_refine_ls_goodness_of_fit_ref 1.065
_refine_ls_hydrogen_treatment constr
_refine_ls_matrix_type full
_refine_ls_number_parameters 351
_refine_ls_number_reflns 6067
_refine_ls_number_restraints 88
_refine_ls_restrained_S_all 1.062
_refine_ls_R_factor_all 0.1755
_refine_ls_R_factor_gt 0.1514
_refine_ls_shift/su_max 0.001
_refine_ls_shift/su_mean 0.000
_refine_ls_structure_factor_coef Fsqd
_refine_ls_weighting_details 'w=1/[\s^2^(Fo^2^)+(0.1680P)^2^+26.7792P] where P=(Fo^2^+2Fc^2^)/3'
_refine_ls_weighting_scheme calc
_refine_ls_wR_factor_gt 0.3810
_refine_ls_wR_factor_ref 0.4012
_reflns_Friedel_coverage 0.559
_reflns_Friedel_fraction_full 0.779
_reflns_Friedel_fraction_max 0.712
_reflns_number_gt 4200
_reflns_number_total 6067
_reflns_threshold_expression 'I > 2\s(I)'
_cod_data_source_file d2ce00228k3.cif
_cod_data_source_block 1-l_3_sq
_cod_original_cell_volume 3490.7(10)
_cod_database_code 7244803
_shelx_shelxl_version_number 2018/3
_shelx_space_group_comment
;
The symmetry employed for this shelxl refinement is uniquely defined
by the following loop, which should always be used as a source of
symmetry information in preference to the above space-group names.
They are only intended as comments.
;
_reflns_odcompleteness_completeness 99.78
_reflns_odcompleteness_iscentric 1
_reflns_odcompleteness_theta 66.97
_olex2_refinement_description
;
1. Fixed Uiso
 At 1.2 times of:
  All C(H) groups, All C(H,H) groups, All N(H,H) groups
 At 1.5 times of:
  All C(H,H,H) groups, All O(H) groups
2. Rigid bond restraints
 C19, C20
 with sigma for 1-2 distances of 0.01 and sigma for 1-3 distances of 0.01
 C23, C22
 with sigma for 1-2 distances of 0.01 and sigma for 1-3 distances of 0.01
 C7, C8
 with sigma for 1-2 distances of 0.01 and sigma for 1-3 distances of 0.01
 S1, O2
 with sigma for 1-2 distances of 0.01 and sigma for 1-3 distances of 0.01
3. Uiso/Uaniso restraints and constraints
C23 \\sim C22: within 2A with sigma of 0.002 and sigma for terminal atoms of
0.004 within 2A
C7 \\sim C8: within 2A with sigma of 0.002 and sigma for terminal atoms of
0.004 within 2A
C19 \\sim C20: within 2A with sigma of 0.002 and sigma for terminal atoms of
0.004 within 2A
S1 \\sim O2: within 2A with sigma of 0.002 and sigma for terminal atoms of
0.004 within 2A
Uanis(C19) \\sim Ueq, Uanis(C24) \\sim Ueq, Uanis(C22) \\sim Ueq, Uanis(C16)
\\sim Ueq: with sigma of 0.002 and sigma for terminal atoms of 0.004
Uanis(C11) \\sim Ueq: with sigma of 0.002 and sigma for terminal atoms of 0.004
Uanis(C3) \\sim Ueq: with sigma of 0.002 and sigma for terminal atoms of 0.004
Uanis(C21) \\sim Ueq: with sigma of 0.002 and sigma for terminal atoms of 0.004
Uanis(O4) \\sim Ueq: with sigma of 0.002 and sigma for terminal atoms of 0.004
Uanis(N4) \\sim Ueq: with sigma of 0.002 and sigma for terminal atoms of 0.004
Uanis(C15) \\sim Ueq: with sigma of 0.002 and sigma for terminal atoms of 0.004
4.a Rotating group:
 N5(H5C,H5D)
4.b Ternary CH refined with riding coordinates:
 C2(H2), C4(H4), C1(H1)
4.c Secondary CH2 refined with riding coordinates:
 C3(H3A,H3B), C5(H5A,H5B), C6(H6A,H6B)
4.d Aromatic/amide H refined with riding coordinates:
 C24(H24), C23(H23), C21(H21), C20(H20), C15(H15), C14(H14), C18(H18), C17(H17)
4.e X=CH2 refined with riding coordinates:
 C8(H8A,H8B), N1(H1A,H1B), N2(H2A,H2B), N3(H3C,H3D), N4(H4A,H4B), N6(H6C,H6D)
4.f Idealised Me refined as rotating group:
 C10(H10A,H10B,H10C), C9(H9A,H9B,H9C)
4.g Idealised tetrahedral OH refined as rotating group:
 O7(H7)
;
_platon_squeeze_void_probe_radius 1.20
_olex2_submission_special_instructions 'No special instructions were received'
_oxdiff_exptl_absorpt_empirical_details
;
Empirical correction (ABSPACK) includes:
- Absorption correction using spherical harmonics
- Frame scaling
;
_oxdiff_exptl_absorpt_empirical_full_max 1.335
_oxdiff_exptl_absorpt_empirical_full_min 0.760

loop_
_space_group_symop_operation_xyz
'x, y, z'
'-x, -y, z'
'-x+1/2, y+1/2, -z'
'x+1/2, -y+1/2, -z'

loop_
_atom_site_label
_atom_site_type_symbol
_atom_site_fract_x
_atom_site_fract_y
_atom_site_fract_z
_atom_site_U_iso_or_equiv
_atom_site_adp_type
_atom_site_occupancy
_atom_site_site_symmetry_order
_atom_site_calc_flag
_atom_site_refinement_flags_posn
_atom_site_refinement_flags_adp
_atom_site_refinement_flags_occupancy
_atom_site_disorder_assembly
_atom_site_disorder_group
S1 S 0.39257(13) 0.2384(3) -0.1054(5) 0.0566(12) Uani 1 1 d . U . . .
S2 S 0.38051(11) 0.6994(3) 0.4315(4) 0.0410(9) Uani 1 1 d . . . . .
O1 O 0.3954(3) 0.1682(9) -0.2688(17) 0.058(3) Uani 1 1 d . . . . .
O2 O 0.3622(3) 0.3066(8) -0.1055(14) 0.057(2) Uani 1 1 d . U . . .
O3 O 0.3953(3) 0.1737(8) 0.0579(15) 0.057(3) Uani 1 1 d . . . . .
O4 O 0.3591(3) 0.6679(8) 0.2780(13) 0.040(2) Uani 1 1 d . U . . .
O5 O 0.3674(3) 0.6577(9) 0.6083(13) 0.047(3) Uani 1 1 d . . . . .
O6 O 0.3869(3) 0.8190(8) 0.4353(16) 0.053(3) Uani 1 1 d . . . . .
O7 O 0.2985(3) 0.5675(10) 0.3717(17) 0.057(3) Uani 1 1 d . . . . .
H7 H 0.312592 0.606100 0.319257 0.086 Uiso 1 1 calc R U . . .
C19 C 0.4274(5) 0.3284(15) -0.108(3) 0.061(3) Uani 1 1 d . U . . .
C24 C 0.4231(5) 0.4356(17) -0.157(3) 0.067(5) Uani 1 1 d . U . . .
H24 H 0.401930 0.462697 -0.191381 0.080 Uiso 1 1 calc R U . . .
C23 C 0.4527(5) 0.5057(17) -0.152(3) 0.064(3) Uani 1 1 d . U . . .
H23 H 0.450122 0.580313 -0.177691 0.077 Uiso 1 1 calc R U . . .
C22 C 0.4846(5) 0.4660(16) -0.112(3) 0.064(3) Uani 1 1 d . U . . .
C21 C 0.4885(5) 0.3526(16) -0.064(3) 0.064(5) Uani 1 1 d . U . . .
H21 H 0.509948 0.324266 -0.037246 0.077 Uiso 1 1 calc R U . . .
C20 C 0.4595(5) 0.2844(16) -0.059(3) 0.061(3) Uani 1 1 d . U . . .
H20 H 0.461463 0.211127 -0.023071 0.073 Uiso 1 1 calc R U . . .
C15 C 0.4532(4) 0.4763(14) 0.344(2) 0.045(4) Uani 1 1 d . U . . .
H15 H 0.454090 0.403210 0.305792 0.054 Uiso 1 1 calc R U . . .
C14 C 0.4221(4) 0.5260(12) 0.3577(19) 0.043(4) Uani 1 1 d . . . . .
H14 H 0.402271 0.486500 0.335259 0.052 Uiso 1 1 calc R U . . .
C13 C 0.4206(4) 0.6393(14) 0.407(2) 0.052(4) Uani 1 1 d . . . . .
C18 C 0.4503(4) 0.6936(11) 0.4395(19) 0.042(3) Uani 1 1 d . . . . .
H18 H 0.449723 0.768898 0.462416 0.050 Uiso 1 1 calc R U . . .
C17 C 0.4816(5) 0.6392(13) 0.439(2) 0.050(4) Uani 1 1 d . . . . .
H17 H 0.501239 0.675702 0.475783 0.060 Uiso 1 1 calc R U . . .
C16 C 0.4830(3) 0.5290(11) 0.3830(19) 0.037(3) Uani 1 1 d . U . . .
C11 C 0.3451(4) 0.3411(14) 0.399(3) 0.052(4) Uani 1 1 d . U . . .
C12 C 0.3834(4) 0.8778(11) 0.930(2) 0.043(3) Uani 1 1 d . . . . .
C2 C 0.2652(4) 0.6103(13) 0.340(2) 0.044(4) Uiso 1 1 d . . . . .
H2 H 0.264959 0.689060 0.369688 0.053 Uiso 1 1 calc R U . . .
C3 C 0.2417(4) 0.5487(14) 0.472(2) 0.049(4) Uani 1 1 d . U . . .
H3A H 0.245072 0.470070 0.455976 0.059 Uiso 1 1 calc R U . . .
H3B H 0.247932 0.567287 0.595908 0.059 Uiso 1 1 calc R U . . .
C4 C 0.2046(5) 0.5748(16) 0.444(3) 0.072(6) Uani 1 1 d . . . . .
H4 H 0.201825 0.651846 0.480655 0.087 Uiso 1 1 calc R U . . .
C10 C 0.1808(5) 0.5089(16) 0.566(3) 0.069(5) Uani 1 1 d . . . . .
H10A H 0.184041 0.431619 0.544308 0.104 Uiso 1 1 calc R U . . .
H10B H 0.157640 0.528464 0.540075 0.104 Uiso 1 1 calc R U . . .
H10C H 0.185781 0.525074 0.691792 0.104 Uiso 1 1 calc R U . . .
C5 C 0.1945(5) 0.5708(15) 0.240(3) 0.058(5) Uani 1 1 d . . . . .
H5A H 0.194213 0.494580 0.199678 0.070 Uiso 1 1 calc R U . . .
H5B H 0.171605 0.599767 0.226195 0.070 Uiso 1 1 calc R U . . .
C6 C 0.2178(5) 0.6342(18) 0.121(4) 0.084(7) Uani 1 1 d . . . . .
H6A H 0.215970 0.711995 0.149411 0.101 Uiso 1 1 calc R U . . .
H6B H 0.211383 0.623904 -0.005748 0.101 Uiso 1 1 calc R U . . .
C1 C 0.2554(4) 0.5954(15) 0.1495(19) 0.051(4) Uani 1 1 d . . . . .
H1 H 0.255973 0.516046 0.124791 0.061 Uiso 1 1 calc R U . . .
C7 C 0.2796(6) 0.651(2) 0.009(2) 0.081(5) Uani 1 1 d . U . . .
C8 C 0.2974(6) 0.587(2) -0.105(2) 0.083(5) Uani 1 1 d . U . . .
H8A H 0.314344 0.617992 -0.178156 0.099 Uiso 1 1 calc R U . . .
H8B H 0.292941 0.512214 -0.111264 0.099 Uiso 1 1 calc R U . . .
C9 C 0.2843(7) 0.776(2) 0.032(5) 0.137(14) Uani 1 1 d . . . . .
H9A H 0.262440 0.810947 0.036985 0.205 Uiso 1 1 calc R U . . .
H9B H 0.297025 0.804383 -0.069334 0.205 Uiso 1 1 calc R U . . .
H9C H 0.296465 0.790000 0.143389 0.205 Uiso 1 1 calc R U . . .
N1 N 0.3337(4) 0.3782(11) 0.2320(18) 0.056(4) Uani 1 1 d . . . . .
H1A H 0.318571 0.429216 0.226648 0.067 Uiso 1 1 calc R U . . .
H1B H 0.341810 0.350326 0.133131 0.067 Uiso 1 1 calc R U . . .
N2 N 0.3676(4) 0.2582(9) 0.4006(16) 0.061(4) Uani 1 1 d . . . . .
H2A H 0.374404 0.231120 0.502740 0.073 Uiso 1 1 calc R U . . .
H2B H 0.375195 0.232015 0.299380 0.073 Uiso 1 1 calc R U . . .
N3 N 0.3329(4) 0.3832(12) 0.5509(17) 0.062(4) Uani 1 1 d . . . . .
H3C H 0.339302 0.357569 0.654744 0.075 Uiso 1 1 calc R U . . .
H3D H 0.318435 0.436463 0.546326 0.075 Uiso 1 1 calc R U . . .
N4 N 0.3888(3) 0.9322(10) 0.7747(17) 0.044(3) Uani 1 1 d . U . . .
H4A H 0.389326 0.897076 0.672719 0.053 Uiso 1 1 calc R U . . .
H4B H 0.391752 1.002420 0.776277 0.053 Uiso 1 1 calc R U . . .
N5 N 0.3843(4) 0.9349(10) 1.0907(14) 0.059(4) Uani 1 1 d . . . . .
H5C H 0.377334 1.001626 1.072961 0.071 Uiso 1 1 d R U . . .
H5D H 0.371125 0.903400 1.169298 0.071 Uiso 1 1 d R U . . .
N6 N 0.3787(4) 0.7710(7) 0.9408(16) 0.049(3) Uani 1 1 d . . . . .
H6C H 0.378913 0.731593 0.843219 0.059 Uiso 1 1 calc R U . . .
H6D H 0.375286 0.740445 1.045164 0.059 Uiso 1 1 calc R U . . .

loop_
_atom_site_aniso_label
_atom_site_aniso_U_11
_atom_site_aniso_U_22
_atom_site_aniso_U_33
_atom_site_aniso_U_23
_atom_site_aniso_U_13
_atom_site_aniso_U_12
S1 0.112(3) 0.0290(16) 0.0287(17) -0.0013(14) -0.0028(19) -0.0057(19)
S2 0.078(2) 0.0274(14) 0.0179(14) -0.0043(12) 0.0005(15) -0.0034(16)
O1 0.090(9) 0.030(5) 0.056(7) -0.002(5) -0.006(6) -0.006(6)
O2 0.116(5) 0.030(4) 0.026(4) -0.005(4) -0.005(4) 0.000(4)
O3 0.104(9) 0.023(5) 0.045(6) -0.007(5) 0.008(6) -0.006(5)
O4 0.049(4) 0.043(4) 0.029(4) -0.004(3) -0.006(3) -0.005(3)
O5 0.073(7) 0.051(6) 0.016(4) 0.007(4) 0.011(4) -0.003(5)
O6 0.071(7) 0.030(5) 0.057(6) -0.019(5) 0.005(6) -0.002(5)
O7 0.051(6) 0.066(8) 0.054(7) -0.018(6) 0.006(5) -0.011(6)
C19 0.064(4) 0.059(4) 0.059(4) -0.001(2) 0.000(2) -0.002(2)
C24 0.068(6) 0.067(6) 0.066(6) 0.002(3) 0.000(3) -0.001(3)
C23 0.068(4) 0.063(5) 0.062(5) -0.002(3) -0.001(3) -0.004(3)
C22 0.067(4) 0.063(4) 0.062(4) -0.001(2) 0.000(2) -0.003(2)
C21 0.065(5) 0.063(5) 0.064(5) -0.001(3) -0.001(3) -0.001(3)
C20 0.066(4) 0.059(4) 0.058(4) -0.001(3) 0.001(3) -0.003(3)
C15 0.046(4) 0.045(4) 0.044(4) 0.001(2) 0.000(2) 0.001(2)
C14 0.069(10) 0.038(8) 0.023(7) -0.007(6) -0.007(6) -0.014(7)
C13 0.054(9) 0.060(10) 0.042(9) -0.005(8) -0.003(7) 0.004(8)
C18 0.071(10) 0.022(6) 0.033(7) -0.012(6) -0.005(7) 0.002(6)
C17 0.073(11) 0.045(8) 0.031(7) 0.005(7) -0.003(7) -0.004(8)
C16 0.038(4) 0.037(4) 0.034(4) 0.000(2) 0.000(2) 0.001(2)
C11 0.055(4) 0.051(4) 0.051(4) 0.000(3) 0.000(2) 0.000(2)
C12 0.057(9) 0.028(6) 0.045(8) 0.014(6) 0.002(7) -0.003(6)
C3 0.050(4) 0.049(4) 0.048(4) -0.001(2) 0.001(2) -0.001(2)
C4 0.080(13) 0.064(11) 0.073(13) -0.041(11) 0.036(11) -0.030(10)
C10 0.071(12) 0.060(11) 0.077(13) -0.003(11) 0.020(11) -0.013(9)
C5 0.062(11) 0.048(10) 0.064(11) 0.023(9) -0.003(9) -0.003(8)
C6 0.051(11) 0.075(13) 0.13(2) 0.005(15) 0.017(13) -0.009(10)
C1 0.074(11) 0.059(10) 0.020(7) 0.017(7) 0.005(6) 0.008(8)
C7 0.116(13) 0.113(13) 0.016(6) -0.011(7) -0.009(6) -0.018(11)
C8 0.117(13) 0.115(13) 0.016(6) -0.012(7) -0.008(7) -0.018(11)
C9 0.094(18) 0.093(19) 0.22(4) 0.10(2) 0.01(2) -0.008(14)
N1 0.093(11) 0.040(7) 0.035(7) 0.031(6) 0.000(7) 0.004(7)
N2 0.140(14) 0.023(5) 0.020(6) 0.006(5) 0.004(7) 0.001(7)
N3 0.113(13) 0.053(8) 0.021(6) 0.020(6) 0.003(7) 0.011(8)
N4 0.054(5) 0.040(4) 0.038(4) -0.003(4) 0.003(4) -0.002(4)
N5 0.135(13) 0.032(6) 0.009(5) 0.007(4) -0.006(7) -0.003(8)
N6 0.114(11) 0.005(4) 0.027(5) 0.004(4) -0.001(7) -0.008(5)

loop_
_atom_type_symbol
_atom_type_description
_atom_type_scat_dispersion_real
_atom_type_scat_dispersion_imag
_atom_type_scat_source
C C 0.0181 0.0091 'International Tables Vol C Tables 4.2.6.8 and 6.1.1.4'
H H 0.0000 0.0000 'International Tables Vol C Tables 4.2.6.8 and 6.1.1.4'
N N 0.0311 0.0180 'International Tables Vol C Tables 4.2.6.8 and 6.1.1.4'
O O 0.0492 0.0322 'International Tables Vol C Tables 4.2.6.8 and 6.1.1.4'
S S 0.3331 0.5567 'International Tables Vol C Tables 4.2.6.8 and 6.1.1.4'

loop_
_geom_angle_atom_site_label_1
_geom_angle_atom_site_label_2
_geom_angle_atom_site_label_3
_geom_angle
_geom_angle_site_symmetry_1
_geom_angle_site_symmetry_3
_geom_angle_publ_flag
O1 S1 C19 106.9(9) . . ?
O2 S1 O1 113.1(7) . . ?
O2 S1 C19 106.6(8) . . ?
O3 S1 O1 110.8(6) . . ?
O3 S1 O2 111.9(7) . . ?
O3 S1 C19 107.1(9) . . ?
O4 S2 O5 112.7(6) . . ?
O4 S2 O6 111.9(7) . . ?
O4 S2 C13 109.4(7) . . ?
O5 S2 C13 105.0(7) . . ?
O6 S2 O5 112.3(6) . . ?
O6 S2 C13 105.1(8) . . ?
C2 O7 H7 109.5 . . ?
C24 C19 S1 120.4(15) . . ?
C24 C19 C20 122.4(18) . . ?
C20 C19 S1 117.2(14) . . ?
C19 C24 H24 121.3 . . ?
C19 C24 C23 117.5(19) . . ?
C23 C24 H24 121.3 . . ?
C24 C23 H23 118.9 . . ?
C22 C23 C24 122.2(19) . . ?
C22 C23 H23 118.9 . . ?
C23 C22 C22 124(2) . 2_665 ?
C23 C22 C21 119.3(18) . . ?
C21 C22 C22 117(2) . 2_665 ?
C22 C21 H21 120.5 . . ?
C20 C21 C22 119.0(18) . . ?
C20 C21 H21 120.5 . . ?
C19 C20 H20 120.3 . . ?
C21 C20 C19 119.4(17) . . ?
C21 C20 H20 120.3 . . ?
C14 C15 H15 118.5 . . ?
C16 C15 H15 118.5 . . ?
C16 C15 C14 122.9(15) . . ?
C15 C14 H14 120.5 . . ?
C15 C14 C13 119.0(15) . . ?
C13 C14 H14 120.5 . . ?
C14 C13 S2 118.0(13) . . ?
C18 C13 S2 123.6(13) . . ?
C18 C13 C14 118.4(15) . . ?
C13 C18 H18 119.1 . . ?
C13 C18 C17 121.8(14) . . ?
C17 C18 H18 119.1 . . ?
C18 C17 H17 120.4 . . ?
C18 C17 C16 119.1(14) . . ?
C16 C17 H17 120.4 . . ?
C15 C16 C17 118.5(14) . . ?
C15 C16 C16 122.8(16) . 2_665 ?
C17 C16 C16 118.6(15) . 2_665 ?
N2 C11 N1 117.8(16) . . ?
N3 C11 N1 120.4(15) . . ?
N3 C11 N2 121.7(16) . . ?
N4 C12 N5 118.7(11) . . ?
N6 C12 N4 124.1(14) . . ?
N6 C12 N5 117.1(13) . . ?
O7 C2 H2 109.3 . . ?
O7 C2 C3 105.9(13) . . ?
O7 C2 C1 110.7(13) . . ?
C3 C2 H2 109.3 . . ?
C1 C2 H2 109.3 . . ?
C1 C2 C3 112.4(13) . . ?
C2 C3 H3A 108.9 . . ?
C2 C3 H3B 108.9 . . ?
H3A C3 H3B 107.7 . . ?
C4 C3 C2 113.4(15) . . ?
C4 C3 H3A 108.9 . . ?
C4 C3 H3B 108.9 . . ?
C3 C4 H4 105.7 . . ?
C3 C4 C10 113.7(19) . . ?
C3 C4 C5 111.9(14) . . ?
C10 C4 H4 105.7 . . ?
C10 C4 C5 113.3(16) . . ?
C5 C4 H4 105.7 . . ?
C4 C10 H10A 109.5 . . ?
C4 C10 H10B 109.5 . . ?
C4 C10 H10C 109.5 . . ?
H10A C10 H10B 109.5 . . ?
H10A C10 H10C 109.5 . . ?
H10B C10 H10C 109.5 . . ?
C4 C5 H5A 109.0 . . ?
C4 C5 H5B 109.0 . . ?
H5A C5 H5B 107.8 . . ?
C6 C5 C4 113.1(17) . . ?
C6 C5 H5A 109.0 . . ?
C6 C5 H5B 109.0 . . ?
C5 C6 H6A 109.6 . . ?
C5 C6 H6B 109.6 . . ?
C5 C6 C1 110.5(18) . . ?
H6A C6 H6B 108.1 . . ?
C1 C6 H6A 109.6 . . ?
C1 C6 H6B 109.6 . . ?
C2 C1 C6 109.9(16) . . ?
C2 C1 H1 107.0 . . ?
C2 C1 C7 114.7(15) . . ?
C6 C1 H1 107.0 . . ?
C7 C1 C6 110.8(16) . . ?
C7 C1 H1 107.0 . . ?
C8 C7 C1 119(2) . . ?
C8 C7 C9 125(2) . . ?
C9 C7 C1 116(2) . . ?
C7 C8 H8A 120.0 . . ?
C7 C8 H8B 120.0 . . ?
H8A C8 H8B 120.0 . . ?
C7 C9 H9A 109.5 . . ?
C7 C9 H9B 109.5 . . ?
C7 C9 H9C 109.5 . . ?
H9A C9 H9B 109.5 . . ?
H9A C9 H9C 109.5 . . ?
H9B C9 H9C 109.5 . . ?
C11 N1 H1A 120.0 . . ?
C11 N1 H1B 120.0 . . ?
H1A N1 H1B 120.0 . . ?
C11 N2 H2A 120.0 . . ?
C11 N2 H2B 120.0 . . ?
H2A N2 H2B 120.0 . . ?
C11 N3 H3C 120.0 . . ?
C11 N3 H3D 120.0 . . ?
H3C N3 H3D 120.0 . . ?
C12 N4 H4A 120.0 . . ?
C12 N4 H4B 120.0 . . ?
H4A N4 H4B 120.0 . . ?
C12 N5 H5C 109.8 . . ?
C12 N5 H5D 109.4 . . ?
H5C N5 H5D 109.1 . . ?
C12 N6 H6C 120.0 . . ?
C12 N6 H6D 120.0 . . ?
H6C N6 H6D 120.0 . . ?

loop_
_geom_bond_atom_site_label_1
_geom_bond_atom_site_label_2
_geom_bond_distance
_geom_bond_site_symmetry_2
_geom_bond_publ_flag
S1 O1 1.473(12) . ?
S1 O2 1.451(13) . ?
S1 O3 1.435(12) . ?
S1 C19 1.749(19) . ?
S2 O4 1.455(10) . ?
S2 O5 1.482(9) . ?
S2 O6 1.473(10) . ?
S2 C13 1.744(17) . ?
O7 H7 0.8200 . ?
O7 C2 1.425(19) . ?
C19 C24 1.36(3) . ?
C19 C20 1.42(3) . ?
C24 H24 0.9300 . ?
C24 C23 1.44(3) . ?
C23 H23 0.9300 . ?
C23 C22 1.37(3) . ?
C22 C22 1.47(4) 2_665 ?
C22 C21 1.43(3) . ?
C21 H21 0.9300 . ?
C21 C20 1.41(2) . ?
C20 H20 0.9300 . ?
C15 H15 0.9300 . ?
C15 C14 1.37(2) . ?
C15 C16 1.36(2) . ?
C14 H14 0.9300 . ?
C14 C13 1.42(2) . ?
C13 C18 1.36(2) . ?
C18 H18 0.9300 . ?
C18 C17 1.39(2) . ?
C17 H17 0.9300 . ?
C17 C16 1.40(2) . ?
C16 C16 1.51(3) 2_665 ?
C11 N1 1.38(2) . ?
C11 N2 1.34(2) . ?
C11 N3 1.31(2) . ?
C12 N4 1.335(19) . ?
C12 N5 1.364(19) . ?
C12 N6 1.311(16) . ?
C2 H2 0.9800 . ?
C2 C3 1.53(2) . ?
C2 C1 1.46(2) . ?
C3 H3A 0.9700 . ?
C3 H3B 0.9700 . ?
C3 C4 1.51(3) . ?
C4 H4 0.9800 . ?
C4 C10 1.52(2) . ?
C4 C5 1.55(3) . ?
C10 H10A 0.9600 . ?
C10 H10B 0.9600 . ?
C10 H10C 0.9600 . ?
C5 H5A 0.9700 . ?
C5 H5B 0.9700 . ?
C5 C6 1.48(3) . ?
C6 H6A 0.9700 . ?
C6 H6B 0.9700 . ?
C6 C1 1.56(3) . ?
C1 H1 0.9800 . ?
C1 C7 1.56(3) . ?
C7 C8 1.34(3) . ?
C7 C9 1.53(3) . ?
C8 H8A 0.9300 . ?
C8 H8B 0.9300 . ?
C9 H9A 0.9600 . ?
C9 H9B 0.9600 . ?
C9 H9C 0.9600 . ?
N1 H1A 0.8600 . ?
N1 H1B 0.8600 . ?
N2 H2A 0.8600 . ?
N2 H2B 0.8600 . ?
N3 H3C 0.8600 . ?
N3 H3D 0.8600 . ?
N4 H4A 0.8600 . ?
N4 H4B 0.8600 . ?
N5 H5C 0.8641 . ?
N5 H5D 0.8630 . ?
N6 H6C 0.8600 . ?
N6 H6D 0.8600 . ?

loop_
_geom_torsion_atom_site_label_1
_geom_torsion_atom_site_label_2
_geom_torsion_atom_site_label_3
_geom_torsion_atom_site_label_4
_geom_torsion
_geom_torsion_site_symmetry_1
_geom_torsion_site_symmetry_2
_geom_torsion_site_symmetry_3
_geom_torsion_site_symmetry_4
_geom_torsion_publ_flag
S1 C19 C24 C23 178.6(14) . . . . ?
S1 C19 C20 C21 178.2(15) . . . . ?
S2 C13 C18 C17 172.3(12) . . . . ?
O1 S1 C19 C24 104.4(18) . . . . ?
O1 S1 C19 C20 -75.6(17) . . . . ?
O2 S1 C19 C24 -16.9(19) . . . . ?
O2 S1 C19 C20 163.1(14) . . . . ?
O3 S1 C19 C24 -136.8(17) . . . . ?
O3 S1 C19 C20 43.2(17) . . . . ?
O4 S2 C13 C14 -45.8(15) . . . . ?
O4 S2 C13 C18 136.9(14) . . . . ?
O5 S2 C13 C14 75.4(14) . . . . ?
O5 S2 C13 C18 -101.9(15) . . . . ?
O6 S2 C13 C14 -166.0(13) . . . . ?
O6 S2 C13 C18 16.7(17) . . . . ?
O7 C2 C3 C4 -173.9(13) . . . . ?
O7 C2 C1 C6 175.5(14) . . . . ?
O7 C2 C1 C7 -59(2) . . . . ?
C19 C24 C23 C22 4(3) . . . . ?
C24 C19 C20 C21 -2(3) . . . . ?
C24 C23 C22 C22 177.9(14) . . . 2_665 ?
C24 C23 C22 C21 -3(3) . . . . ?
C23 C22 C21 C20 0(3) . . . . ?
C22 C22 C21 C20 178.8(14) 2_665 . . . ?
C22 C21 C20 C19 3(3) . . . . ?
C20 C19 C24 C23 -1(3) . . . . ?
C15 C14 C13 S2 -177.8(12) . . . . ?
C15 C14 C13 C18 0(2) . . . . ?
C14 C15 C16 C17 0(2) . . . . ?
C14 C15 C16 C16 174.6(11) . . . 2_665 ?
C14 C13 C18 C17 -5(2) . . . . ?
C13 C18 C17 C16 8(2) . . . . ?
C18 C17 C16 C15 -5(2) . . . . ?
C18 C17 C16 C16 179.9(11) . . . 2_665 ?
C16 C15 C14 C13 3(2) . . . . ?
C2 C3 C4 C10 176.7(15) . . . . ?
C2 C3 C4 C5 47(2) . . . . ?
C2 C1 C7 C8 114(2) . . . . ?
C2 C1 C7 C9 -57(3) . . . . ?
C3 C2 C1 C6 57.3(19) . . . . ?
C3 C2 C1 C7 -177.1(16) . . . . ?
C3 C4 C5 C6 -49(2) . . . . ?
C4 C5 C6 C1 55(2) . . . . ?
C10 C4 C5 C6 -179.5(17) . . . . ?
C5 C6 C1 C2 -59(2) . . . . ?
C5 C6 C1 C7 173.1(18) . . . . ?
C6 C1 C7 C8 -121(2) . . . . ?
C6 C1 C7 C9 68(2) . . . . ?
C1 C2 C3 C4 -52.9(19) . . . . ?

loop_
_platon_squeeze_void_nr
_platon_squeeze_void_average_x
_platon_squeeze_void_average_y
_platon_squeeze_void_average_z
_platon_squeeze_void_volume
_platon_squeeze_void_count_electrons
_platon_squeeze_void_content
1 0.000 0.500 -0.085 263 72 '4 MeOH'
2 0.500 0.000 0.010 263 71 '4 MeOH'
3 0.261 0.281 0.315 17 1 '2 H2O'
4 0.739 0.719 0.315 18 1 ' '
5 0.239 0.781 0.684 17 0 '2 H2O'
6 0.761 0.218 0.684 17 0 '2 H2O'
